data_7218607
loop_
_publ_author_name
'Li, Quan-Quan'
'Kang, Yi-Fan'
'Ren, Chun-Yan'
'Yang, Guo-Ping'
'Liu, Qing Liu, Ping'
'Wang, Yao-Yu'

_publ_section_title
;
 Reaction-controlled assemblies and structural diversities of seven
 Co(ii)/Cu(ii) complexes based on a bipyridine-dicarboxylate N-oxide
 ligand
;
_journal_issue 4
_journal_name_full CrystEngComm
_journal_page_first 775
_journal_paper_doi 10.1039/C4CE02008A
_journal_volume 17
_journal_year 2015
_chemical_formula_sum 'C48 H48 Cu2 N8 O22'
_chemical_formula_weight 1216.02
_chemical_name_systematic
; 
 ? 
;
_space_group_IT_number 2
_symmetry_cell_setting triclinic
_symmetry_space_group_name_Hall '-P 1'
_symmetry_space_group_name_H-M 'P -1'
_atom_sites_solution_hydrogens geom
_atom_sites_solution_primary direct
_atom_sites_solution_secondary difmap
_audit_creation_method SHELXL-97
_cell_angle_alpha 109.362(4)
_cell_angle_beta 109.077(4)
_cell_angle_gamma 91.212(4)
_cell_formula_units_Z 1
_cell_length_a 9.213(2)
_cell_length_b 12.190(3)
_cell_length_c 12.635(3)
_cell_measurement_reflns_used 3505
_cell_measurement_temperature 296(2)
_cell_measurement_theta_max 27.59
_cell_measurement_theta_min 2.82
_cell_volume 1251.8(5)
_computing_cell_refinement 'Bruker SAINT'
_computing_data_collection 'Bruker APEX2'
_computing_data_reduction 'Bruker SAINT'
_computing_molecular_graphics 'Bruker SHELXTL'
_computing_publication_material 'Bruker SHELXTL'
_computing_structure_refinement 'SHELXL-97 (Sheldrick, 2008)'
_computing_structure_solution 'SHELXS-97 (Sheldrick, 2008)'
_diffrn_ambient_temperature 296(2)
_diffrn_measured_fraction_theta_full 0.975
_diffrn_measured_fraction_theta_max 0.975
_diffrn_measurement_device_type 'Bruker APEX-II CCD'
_diffrn_measurement_method '\f and \w scans'
_diffrn_radiation_monochromator graphite
_diffrn_radiation_source 'fine-focus sealed tube'
_diffrn_radiation_type MoK\a
_diffrn_radiation_wavelength 0.71073
_diffrn_reflns_av_R_equivalents 0.0212
_diffrn_reflns_av_sigmaI/netI 0.0439
_diffrn_reflns_limit_h_max 10
_diffrn_reflns_limit_h_min -10
_diffrn_reflns_limit_k_max 12
_diffrn_reflns_limit_k_min -14
_diffrn_reflns_limit_l_max 15
_diffrn_reflns_limit_l_min -7
_diffrn_reflns_number 6190
_diffrn_reflns_theta_full 25.10
_diffrn_reflns_theta_max 25.10
_diffrn_reflns_theta_min 1.83
_exptl_absorpt_coefficient_mu 0.944
_exptl_absorpt_correction_T_max 0.8637
_exptl_absorpt_correction_T_min 0.7983
_exptl_absorpt_correction_type multi-scan
_exptl_absorpt_process_details 'Bruker SADABS'
_exptl_crystal_colour blue
_exptl_crystal_density_diffrn 1.613
_exptl_crystal_density_method 'not measured'
_exptl_crystal_description block
_exptl_crystal_F_000 626
_exptl_crystal_size_max 0.25
_exptl_crystal_size_mid 0.21
_exptl_crystal_size_min 0.16
_refine_diff_density_max 0.487
_refine_diff_density_min -0.520
_refine_diff_density_rms 0.100
_refine_ls_extinction_method none
_refine_ls_goodness_of_fit_ref 1.052
_refine_ls_hydrogen_treatment mixed
_refine_ls_matrix_type full
_refine_ls_number_parameters 361
_refine_ls_number_reflns 4345
_refine_ls_number_restraints 0
_refine_ls_restrained_S_all 1.052
_refine_ls_R_factor_all 0.0538
_refine_ls_R_factor_gt 0.0450
_refine_ls_shift/su_max 0.000
_refine_ls_shift/su_mean 0.000
_refine_ls_structure_factor_coef Fsqd
_refine_ls_weighting_details 'calc w=1/[\s^2^(Fo^2^)+(0.0950P)^2^+1.7921P] where P=(Fo^2^+2Fc^2^)/3'
_refine_ls_weighting_scheme calc
_refine_ls_wR_factor_gt 0.1330
_refine_ls_wR_factor_ref 0.1567
_reflns_number_gt 3779
_reflns_number_total 4345
_reflns_threshold_expression >2sigma(I)
_cod_data_source_file c4ce02008a2.cif
_cod_data_source_block 4
_cod_depositor_comments
;
The following automatic conversions were performed:

'_symmetry_cell_setting' value 'Triclinic' changed to 'triclinic'
according to
/usr/data/users/saulius/crontab/automatic-downloads/rss-feeds/RSC/lib/dictionaries/cif_core.dic
dictionary named 'cif_core.dic' version 2.4.2 from 2011-04-26.

Automatic conversion script
Id: cif_fix_values 2827 2014-09-09 07:05:25Z andrius 

 Adding full bibliography for 7218604--7218608.cif.
;
_cod_original_sg_symbol_H-M 'P-1   '
_cod_database_code 7218607

loop_
_symmetry_equiv_pos_as_xyz
'x, y, z'
'-x, -y, -z'

loop_
_atom_site_label
_atom_site_type_symbol
_atom_site_fract_x
_atom_site_fract_y
_atom_site_fract_z
_atom_site_U_iso_or_equiv
_atom_site_adp_type
_atom_site_occupancy
_atom_site_symmetry_multiplicity
_atom_site_calc_flag
_atom_site_refinement_flags
C1 C 0.3937(4) 0.0995(3) 0.0758(3) 0.0257(7) Uani 1 1 d .
C2 C 0.2449(4) 0.0336(3) -0.0238(3) 0.0235(7) Uani 1 1 d .
C3 C 0.1690(4) -0.0670(3) -0.0244(3) 0.0308(8) Uani 1 1 d .
H3 H 0.2129 -0.0986 0.0345 0.037 Uiso 1 1 calc R
C4 C 0.0275(5) -0.1186(3) -0.1139(4) 0.0360(9) Uani 1 1 d .
H4 H -0.0249 -0.1856 -0.1157 0.043 Uiso 1 1 calc R
C5 C -0.0355(4) -0.0717(3) -0.1997(4) 0.0360(9) Uani 1 1 d .
H5 H -0.1317 -0.1067 -0.2588 0.043 Uiso 1 1 calc R
C6 C 0.1794(4) 0.0754(3) -0.1158(3) 0.0230(7) Uani 1 1 d .
C7 C 0.2505(4) 0.1797(3) -0.1259(3) 0.0245(7) Uani 1 1 d .
C8 C 0.2741(5) 0.3886(3) -0.0625(4) 0.0361(9) Uani 1 1 d .
H8 H 0.2473 0.4590 -0.0212 0.043 Uiso 1 1 calc R
C9 C 0.3700(5) 0.3885(3) -0.1257(4) 0.0364(9) Uani 1 1 d .
H9 H 0.4091 0.4593 -0.1261 0.044 Uiso 1 1 calc R
C10 C 0.4091(5) 0.2853(3) -0.1884(4) 0.0337(8) Uani 1 1 d .
H10 H 0.4760 0.2859 -0.2297 0.040 Uiso 1 1 calc R
C11 C 0.3473(4) 0.1796(3) -0.1892(3) 0.0264(7) Uani 1 1 d .
C12 C 0.3901(4) 0.0658(3) -0.2578(3) 0.0311(8) Uani 1 1 d .
C13 C 0.9048(5) 0.2161(4) 0.4997(4) 0.0407(9) Uani 1 1 d .
H13 H 0.9044 0.1353 0.4712 0.049 Uiso 1 1 calc R
C14 C 1.0273(5) 0.2868(4) 0.6041(4) 0.0511(11) Uani 1 1 d .
H14 H 1.1067 0.2528 0.6434 0.061 Uiso 1 1 calc R
C15 C 1.0286(6) 0.4050(4) 0.6467(4) 0.0496(11) Uani 1 1 d .
H15 H 1.1081 0.4522 0.7161 0.059 Uiso 1 1 calc R
C16 C 0.9103(5) 0.4552(4) 0.5861(4) 0.0388(9) Uani 1 1 d .
C17 C 0.9002(6) 0.5802(4) 0.6211(4) 0.0521(12) Uani 1 1 d .
H17 H 0.9782 0.6325 0.6881 0.063 Uiso 1 1 calc R
C18 C 0.7814(7) 0.6219(4) 0.5595(4) 0.0520(12) Uani 1 1 d .
H18 H 0.7791 0.7025 0.5840 0.062 Uiso 1 1 calc R
C19 C 0.6583(6) 0.5448(3) 0.4567(4) 0.0398(10) Uani 1 1 d .
C20 C 0.6636(4) 0.4235(3) 0.4204(3) 0.0291(8) Uani 1 1 d .
C21 C 0.7927(4) 0.3787(3) 0.4844(3) 0.0296(8) Uani 1 1 d .
C22 C 0.5288(6) 0.5815(4) 0.3893(4) 0.0479(11) Uani 1 1 d .
H22 H 0.5198 0.6611 0.4098 0.057 Uiso 1 1 calc R
C23 C 0.4159(6) 0.5009(4) 0.2936(4) 0.0462(11) Uani 1 1 d .
H23 H 0.3305 0.5250 0.2478 0.055 Uiso 1 1 calc R
C24 C 0.4297(5) 0.3808(4) 0.2648(4) 0.0381(9) Uani 1 1 d .
H24 H 0.3516 0.3262 0.2001 0.046 Uiso 1 1 calc R
Cu1 Cu 0.59513(5) 0.17674(3) 0.30437(4) 0.02532(18) Uani 1 1 d .
N1 N 0.0383(3) 0.0245(3) -0.2010(3) 0.0292(7) Uani 1 1 d .
N2 N 0.2178(4) 0.2850(3) -0.0603(3) 0.0294(7) Uani 1 1 d .
N3 N 0.5495(4) 0.3432(3) 0.3263(3) 0.0292(7) Uani 1 1 d .
N4 N 0.7913(4) 0.2611(3) 0.4416(3) 0.0304(7) Uani 1 1 d .
O1 O 0.3973(3) 0.1038(2) 0.1795(2) 0.0318(6) Uani 1 1 d .
O2 O 0.4955(3) 0.1454(2) 0.0558(2) 0.0346(6) Uani 1 1 d .
O3 O -0.0219(3) 0.0685(3) -0.2847(3) 0.0458(7) Uani 1 1 d .
O4 O 0.3209(3) -0.0279(2) -0.2673(2) 0.0305(6) Uani 1 1 d .
O5 O 0.4934(4) 0.0745(3) -0.2998(4) 0.0585(10) Uani 1 1 d .
O6 O 0.1338(4) 0.2854(2) 0.0050(3) 0.0418(7) Uani 1 1 d .
O1W O 0.5007(4) 0.1418(3) 0.4513(3) 0.0552(9) Uani 1 1 d .
O2W O 0.7195(5) 0.3505(3) 0.1307(4) 0.0677(10) Uani 1 1 d .
O3W O 0.7340(4) 0.2025(3) 0.6978(4) 0.0643(10) Uani 1 1 d .
O4W O 0.8446(5) 0.3587(4) 0.9494(4) 0.0819(13) Uani 1 1 d .
O5W O 0.7870(8) 0.9046(6) 0.4997(5) 0.136(2) Uani 1 1 d .
H1A H 0.4847 0.0687 0.4077 0.205 Uiso 1 1 d R
H1B H 0.5672 0.1582 0.5219 0.205 Uiso 1 1 d R
H2A H 0.6543 0.2891 0.1085 0.205 Uiso 1 1 d R
H2B H 0.7572 0.3517 0.0774 0.205 Uiso 1 1 d R
H3A H 0.8092 0.1612 0.7039 0.205 Uiso 1 1 d R
H3B H 0.6593 0.1618 0.6995 0.205 Uiso 1 1 d R
H4A H 0.9348 0.3351 0.9674 0.205 Uiso 1 1 d R
H4B H 0.8137 0.3120 0.8773 0.205 Uiso 1 1 d R
H5A H 0.8458 0.9550 0.5662 0.205 Uiso 1 1 d R
H5B H 0.7055 0.8916 0.5138 0.205 Uiso 1 1 d R

loop_
_atom_site_aniso_label
_atom_site_aniso_U_11
_atom_site_aniso_U_22
_atom_site_aniso_U_33
_atom_site_aniso_U_23
_atom_site_aniso_U_13
_atom_site_aniso_U_12
C1 0.0249(18) 0.0179(16) 0.0297(19) 0.0080(14) 0.0043(14) 0.0062(13)
C2 0.0255(17) 0.0186(16) 0.0262(17) 0.0064(13) 0.0104(14) 0.0028(13)
C3 0.035(2) 0.0226(17) 0.0330(19) 0.0073(15) 0.0132(16) -0.0009(15)
C4 0.038(2) 0.0250(19) 0.041(2) 0.0049(16) 0.0160(18) -0.0073(16)
C5 0.0285(19) 0.0271(19) 0.036(2) -0.0023(16) 0.0053(16) -0.0107(15)
C6 0.0184(16) 0.0204(16) 0.0267(17) 0.0046(13) 0.0075(13) 0.0042(13)
C7 0.0210(16) 0.0185(16) 0.0263(17) 0.0068(13) 0.0001(13) 0.0017(13)
C8 0.042(2) 0.0220(18) 0.035(2) 0.0072(16) 0.0057(17) 0.0033(16)
C9 0.040(2) 0.0207(18) 0.041(2) 0.0113(16) 0.0049(18) -0.0029(15)
C10 0.034(2) 0.032(2) 0.036(2) 0.0174(17) 0.0080(16) 0.0004(16)
C11 0.0282(18) 0.0225(17) 0.0256(17) 0.0104(14) 0.0041(14) 0.0062(14)
C12 0.033(2) 0.0258(19) 0.034(2) 0.0117(16) 0.0104(16) 0.0064(15)
C13 0.039(2) 0.034(2) 0.043(2) 0.0156(18) 0.0049(18) 0.0036(17)
C14 0.038(2) 0.058(3) 0.047(3) 0.024(2) -0.001(2) 0.003(2)
C15 0.045(3) 0.051(3) 0.034(2) 0.007(2) 0.0004(19) -0.009(2)
C16 0.040(2) 0.033(2) 0.032(2) 0.0023(17) 0.0083(17) -0.0106(17)
C17 0.074(3) 0.029(2) 0.041(2) -0.0028(19) 0.022(2) -0.010(2)
C18 0.079(3) 0.023(2) 0.049(3) 0.0022(19) 0.028(3) 0.001(2)
C19 0.062(3) 0.0232(19) 0.040(2) 0.0087(17) 0.028(2) 0.0079(18)
C20 0.039(2) 0.0234(17) 0.0286(18) 0.0093(15) 0.0164(16) 0.0066(15)
C21 0.0304(19) 0.0288(19) 0.0251(18) 0.0052(15) 0.0089(15) -0.0014(15)
C22 0.081(3) 0.029(2) 0.050(3) 0.020(2) 0.038(3) 0.023(2)
C23 0.064(3) 0.046(3) 0.048(3) 0.029(2) 0.031(2) 0.030(2)
C24 0.043(2) 0.039(2) 0.033(2) 0.0124(17) 0.0136(18) 0.0131(18)
Cu1 0.0253(3) 0.0194(3) 0.0258(3) 0.00518(18) 0.00498(18) 0.00343(17)
N1 0.0232(15) 0.0274(15) 0.0308(16) 0.0072(13) 0.0052(13) 0.0029(12)
N2 0.0283(16) 0.0251(15) 0.0327(16) 0.0102(13) 0.0080(13) 0.0088(12)
N3 0.0399(18) 0.0241(15) 0.0268(16) 0.0115(13) 0.0132(14) 0.0108(13)
N4 0.0300(16) 0.0273(16) 0.0296(16) 0.0097(13) 0.0060(13) 0.0019(13)
O1 0.0281(13) 0.0357(14) 0.0267(13) 0.0105(11) 0.0045(10) 0.0008(11)
O2 0.0271(13) 0.0371(15) 0.0362(14) 0.0149(12) 0.0055(11) -0.0039(11)
O3 0.0356(16) 0.0481(18) 0.0431(17) 0.0219(14) -0.0050(13) 0.0027(13)
O4 0.0312(13) 0.0204(12) 0.0381(14) 0.0072(11) 0.0133(11) 0.0055(10)
O5 0.077(2) 0.0358(17) 0.085(3) 0.0177(17) 0.061(2) 0.0111(16)
O6 0.0480(17) 0.0355(15) 0.0500(17) 0.0143(13) 0.0280(15) 0.0141(13)
O1W 0.075(2) 0.0429(18) 0.0509(19) 0.0120(15) 0.0313(18) 0.0080(16)
O2W 0.072(2) 0.0370(18) 0.078(3) 0.0055(17) 0.022(2) -0.0091(17)
O3W 0.052(2) 0.064(2) 0.084(3) 0.032(2) 0.028(2) 0.0103(17)
O4W 0.070(3) 0.071(3) 0.096(3) 0.013(2) 0.036(2) 0.023(2)
O5W 0.129(5) 0.154(6) 0.078(4) 0.000(4) 0.017(3) 0.018(4)

loop_
_atom_type_symbol
_atom_type_description
_atom_type_scat_dispersion_real
_atom_type_scat_dispersion_imag
_atom_type_scat_source
C C 0.0033 0.0016 'International Tables Vol C Tables 4.2.6.8 and 6.1.1.4'
H H 0.0000 0.0000 'International Tables Vol C Tables 4.2.6.8 and 6.1.1.4'
Cu Cu 0.3201 1.2651 'International Tables Vol C Tables 4.2.6.8 and 6.1.1.4'
N N 0.0061 0.0033 'International Tables Vol C Tables 4.2.6.8 and 6.1.1.4'
O O 0.0106 0.0060 'International Tables Vol C Tables 4.2.6.8 and 6.1.1.4'

loop_
_geom_angle_atom_site_label_1
_geom_angle_atom_site_label_2
_geom_angle_atom_site_label_3
_geom_angle
_geom_angle_site_symmetry_1
_geom_angle_site_symmetry_3
O2 C1 O1 125.6(3) . .
O2 C1 C2 121.1(3) . .
O1 C1 C2 113.3(3) . .
C6 C2 C3 119.1(3) . .
C6 C2 C1 119.2(3) . .
C3 C2 C1 121.6(3) . .
C4 C3 C2 118.7(4) . .
C4 C3 H3 120.6 . .
C2 C3 H3 120.6 . .
C5 C4 C3 120.1(3) . .
C5 C4 H4 119.9 . .
C3 C4 H4 119.9 . .
N1 C5 C4 121.6(3) . .
N1 C5 H5 119.2 . .
C4 C5 H5 119.2 . .
N1 C6 C2 120.7(3) . .
N1 C6 C7 115.2(3) . .
C2 C6 C7 124.0(3) . .
C11 C7 N2 119.6(3) . .
C11 C7 C6 126.3(3) . .
N2 C7 C6 114.1(3) . .
N2 C8 C9 119.9(3) . .
N2 C8 H8 120.1 . .
C9 C8 H8 120.1 . .
C8 C9 C10 120.8(3) . .
C8 C9 H9 119.6 . .
C10 C9 H9 119.6 . .
C9 C10 C11 119.1(4) . .
C9 C10 H10 120.5 . .
C11 C10 H10 120.5 . .
C7 C11 C10 120.0(3) . .
C7 C11 C12 120.6(3) . .
C10 C11 C12 119.3(3) . .
O4 C12 O5 125.7(3) . .
O4 C12 C11 117.9(3) . .
O5 C12 C11 116.4(3) . .
N4 C13 C14 122.0(4) . .
N4 C13 H13 119.0 . .
C14 C13 H13 119.0 . .
C15 C14 C13 119.5(4) . .
C15 C14 H14 120.3 . .
C13 C14 H14 120.3 . .
C14 C15 C16 119.8(4) . .
C14 C15 H15 120.1 . .
C16 C15 H15 120.1 . .
C15 C16 C21 116.9(4) . .
C15 C16 C17 125.1(4) . .
C21 C16 C17 118.0(4) . .
C18 C17 C16 121.7(4) . .
C18 C17 H17 119.2 . .
C16 C17 H17 119.2 . .
C17 C18 C19 121.1(4) . .
C17 C18 H18 119.4 . .
C19 C18 H18 119.4 . .
C22 C19 C20 116.7(4) . .
C22 C19 C18 124.4(4) . .
C20 C19 C18 118.8(4) . .
N3 C20 C19 123.0(4) . .
N3 C20 C21 116.7(3) . .
C19 C20 C21 120.2(4) . .
N4 C21 C16 123.4(4) . .
N4 C21 C20 116.5(3) . .
C16 C21 C20 120.0(3) . .
C23 C22 C19 120.1(4) . .
C23 C22 H22 120.0 . .
C19 C22 H22 120.0 . .
C22 C23 C24 119.3(4) . .
C22 C23 H23 120.3 . .
C24 C23 H23 120.3 . .
N3 C24 C23 122.2(4) . .
N3 C24 H24 118.9 . .
C23 C24 H24 118.9 . .
O1 Cu1 O4 91.21(11) . 2_655
O1 Cu1 N4 175.37(12) . .
O4 Cu1 N4 92.71(12) 2_655 .
O1 Cu1 N3 94.60(12) . .
O4 Cu1 N3 165.02(12) 2_655 .
N4 Cu1 N3 82.20(13) . .
O1 Cu1 O1W 90.19(12) . .
O4 Cu1 O1W 94.16(11) 2_655 .
N4 Cu1 O1W 87.06(13) . .
N3 Cu1 O1W 99.61(12) . .
O3 N1 C5 121.4(3) . .
O3 N1 C6 119.0(3) . .
C5 N1 C6 119.7(3) . .
O6 N2 C8 120.0(3) . .
O6 N2 C7 119.6(3) . .
C8 N2 C7 120.5(3) . .
C24 N3 C20 118.6(3) . .
C24 N3 Cu1 129.8(3) . .
C20 N3 Cu1 111.7(2) . .
C13 N4 C21 118.4(3) . .
C13 N4 Cu1 128.5(3) . .
C21 N4 Cu1 112.7(2) . .
C1 O1 Cu1 112.9(2) . .
C12 O4 Cu1 122.5(2) . 2_655
Cu1 O1W H1A 86.5 . .
Cu1 O1W H1B 116.6 . .
H1A O1W H1B 113.7 . .
H2A O2W H2B 113.4 . .
H3A O3W H3B 105.4 . .
H4A O4W H4B 93.7 . .
H5A O5W H5B 102.9 . .

loop_
_geom_bond_atom_site_label_1
_geom_bond_atom_site_label_2
_geom_bond_distance
_geom_bond_site_symmetry_2
C1 O2 1.218(4) .
C1 O1 1.282(5) .
C1 C2 1.505(5) .
C2 C6 1.387(5) .
C2 C3 1.395(5) .
C3 C4 1.381(6) .
C3 H3 0.9300 .
C4 C5 1.361(6) .
C4 H4 0.9300 .
C5 N1 1.350(5) .
C5 H5 0.9300 .
C6 N1 1.357(4) .
C6 C7 1.480(5) .
C7 C11 1.378(5) .
C7 N2 1.378(5) .
C8 N2 1.368(5) .
C8 C9 1.371(6) .
C8 H8 0.9300 .
C9 C10 1.374(6) .
C9 H9 0.9300 .
C10 C11 1.393(5) .
C10 H10 0.9300 .
C11 C12 1.510(5) .
C12 O4 1.246(4) .
C12 O5 1.249(5) .
C13 N4 1.312(5) .
C13 C14 1.410(6) .
C13 H13 0.9300 .
C14 C15 1.359(7) .
C14 H14 0.9300 .
C15 C16 1.394(7) .
C15 H15 0.9300 .
C16 C21 1.396(5) .
C16 C17 1.453(6) .
C17 C18 1.338(8) .
C17 H17 0.9300 .
C18 C19 1.428(7) .
C18 H18 0.9300 .
C19 C22 1.400(7) .
C19 C20 1.402(5) .
C20 N3 1.358(5) .
C20 C21 1.435(5) .
C21 N4 1.352(5) .
C22 C23 1.362(7) .
C22 H22 0.9300 .
C23 C24 1.405(6) .
C23 H23 0.9300 .
C24 N3 1.315(5) .
C24 H24 0.9300 .
Cu1 O1 1.929(3) .
Cu1 O4 1.961(2) 2_655
Cu1 N4 2.005(3) .
Cu1 N3 2.027(3) .
Cu1 O1W 2.439(3) .
N1 O3 1.312(4) .
N2 O6 1.302(4) .
O4 Cu1 1.960(2) 2_655
O1W H1A 0.8576 .
O1W H1B 0.8552 .
O2W H2A 0.8545 .
O2W H2B 0.8570 .
O3W H3A 0.8636 .
O3W H3B 0.8509 .
O4W H4A 0.8691 .
O4W H4B 0.8454 .
O5W H5A 0.8500 .
O5W H5B 0.8500 .

loop_
_geom_torsion_atom_site_label_1
_geom_torsion_atom_site_label_2
_geom_torsion_atom_site_label_3
_geom_torsion_atom_site_label_4
_geom_torsion
_geom_torsion_site_symmetry_1
_geom_torsion_site_symmetry_4
O2 C1 C2 C6 -37.5(5) . .
O1 C1 C2 C6 140.7(3) . .
O2 C1 C2 C3 144.1(4) . .
O1 C1 C2 C3 -37.7(4) . .
C6 C2 C3 C4 -2.8(5) . .
C1 C2 C3 C4 175.6(3) . .
C2 C3 C4 C5 0.1(6) . .
C3 C4 C5 N1 1.0(6) . .
C3 C2 C6 N1 4.5(5) . .
C1 C2 C6 N1 -173.9(3) . .
C3 C2 C6 C7 -178.8(3) . .
C1 C2 C6 C7 2.8(5) . .
N1 C6 C7 C11 -90.2(4) . .
C2 C6 C7 C11 92.9(4) . .
N1 C6 C7 N2 92.5(4) . .
C2 C6 C7 N2 -84.4(4) . .
N2 C8 C9 C10 0.8(6) . .
C8 C9 C10 C11 1.3(6) . .
N2 C7 C11 C10 -1.2(5) . .
C6 C7 C11 C10 -178.4(3) . .
N2 C7 C11 C12 177.6(3) . .
C6 C7 C11 C12 0.4(5) . .
C9 C10 C11 C7 -1.1(5) . .
C9 C10 C11 C12 -179.9(3) . .
C7 C11 C12 O4 8.5(5) . .
C10 C11 C12 O4 -172.7(3) . .
C7 C11 C12 O5 -171.1(4) . .
C10 C11 C12 O5 7.7(5) . .
N4 C13 C14 C15 0.3(7) . .
C13 C14 C15 C16 -1.0(7) . .
C14 C15 C16 C21 1.6(7) . .
C14 C15 C16 C17 -178.7(5) . .
C15 C16 C17 C18 -178.8(5) . .
C21 C16 C17 C18 0.8(7) . .
C16 C17 C18 C19 0.6(7) . .
C17 C18 C19 C22 178.6(5) . .
C17 C18 C19 C20 -0.3(7) . .
C22 C19 C20 N3 -1.1(6) . .
C18 C19 C20 N3 177.8(4) . .
C22 C19 C20 C21 179.7(4) . .
C18 C19 C20 C21 -1.4(6) . .
C15 C16 C21 N4 -1.8(6) . .
C17 C16 C21 N4 178.5(4) . .
C15 C16 C21 C20 177.2(4) . .
C17 C16 C21 C20 -2.4(6) . .
N3 C20 C21 N4 2.7(5) . .
C19 C20 C21 N4 -178.1(3) . .
N3 C20 C21 C16 -176.5(3) . .
C19 C20 C21 C16 2.8(5) . .
C20 C19 C22 C23 -0.1(6) . .
C18 C19 C22 C23 -178.9(4) . .
C19 C22 C23 C24 1.0(6) . .
C22 C23 C24 N3 -0.9(6) . .
C4 C5 N1 O3 179.1(4) . .
C4 C5 N1 C6 0.7(5) . .
C2 C6 N1 O3 178.1(3) . .
C7 C6 N1 O3 1.1(4) . .
C2 C6 N1 C5 -3.5(5) . .
C7 C6 N1 C5 179.6(3) . .
C9 C8 N2 O6 176.2(4) . .
C9 C8 N2 C7 -3.3(5) . .
C11 C7 N2 O6 -176.0(3) . .
C6 C7 N2 O6 1.5(5) . .
C11 C7 N2 C8 3.4(5) . .
C6 C7 N2 C8 -179.1(3) . .
C23 C24 N3 C20 -0.3(6) . .
C23 C24 N3 Cu1 179.3(3) . .
C19 C20 N3 C24 1.4(5) . .
C21 C20 N3 C24 -179.4(3) . .
C19 C20 N3 Cu1 -178.3(3) . .
C21 C20 N3 Cu1 0.9(4) . .
O1 Cu1 N3 C24 -5.7(3) . .
O4 Cu1 N3 C24 106.8(5) 2_655 .
N4 Cu1 N3 C24 177.7(4) . .
O1W Cu1 N3 C24 -96.7(3) . .
O1 Cu1 N3 C20 173.9(2) . .
O4 Cu1 N3 C20 -73.6(5) 2_655 .
N4 Cu1 N3 C20 -2.7(2) . .
O1W Cu1 N3 C20 83.0(3) . .
C14 C13 N4 C21 -0.4(6) . .
C14 C13 N4 Cu1 -172.2(3) . .
C16 C21 N4 C13 1.2(6) . .
C20 C21 N4 C13 -177.9(3) . .
C16 C21 N4 Cu1 174.2(3) . .
C20 C21 N4 Cu1 -4.9(4) . .
O1 Cu1 N4 C13 129.8(13) . .
O4 Cu1 N4 C13 -17.9(4) 2_655 .
N3 Cu1 N4 C13 176.3(4) . .
O1W Cu1 N4 C13 76.1(4) . .
O1 Cu1 N4 C21 -42.3(15) . .
O4 Cu1 N4 C21 170.0(3) 2_655 .
N3 Cu1 N4 C21 4.1(2) . .
O1W Cu1 N4 C21 -96.0(3) . .
O2 C1 O1 Cu1 -6.9(5) . .
C2 C1 O1 Cu1 175.0(2) . .
O4 Cu1 O1 C1 -84.3(2) 2_655 .
N4 Cu1 O1 C1 128.0(14) . .
N3 Cu1 O1 C1 81.9(2) . .
O1W Cu1 O1 C1 -178.4(2) . .
O5 C12 O4 Cu1 20.3(6) . 2_655
C11 C12 O4 Cu1 -159.3(2) . 2_655
